data_7049669
loop_
_publ_author_name
'Arumugam, Ramar'
'Shankar, Bhaskaran'
'Soumya, K. R.'
'Sathiyendiran, Malaichamy'

_publ_section_title
;
 fac-Re(CO)<sub>3</sub>-based neutral heteroleptic tetrahedrons.
;
_journal_issue 21
_journal_name_full 'Dalton transactions (Cambridge, England : 2003)'
_journal_page_first 7425
_journal_page_last 7431
_journal_paper_doi 10.1039/c8dt05065a
_journal_volume 48
_journal_year 2019
_chemical_formula_moiety 'C40 H38 N4 O6'
_chemical_formula_sum 'C40 H38 N4 O6'
_chemical_formula_weight 670.74
_space_group_crystal_system monoclinic
_space_group_IT_number 14
_space_group_name_Hall '-P 2yn'
_space_group_name_H-M_alt 'P 1 21/n 1'
_symmetry_space_group_name_Hall '-P 2yn'
_symmetry_space_group_name_H-M 'P 1 21/n 1'
_atom_sites_solution_hydrogens geom
_audit_creation_method SHELXL-2018/3
_audit_update_record
;
2019-04-06 deposited with the CCDC.    2019-04-11 downloaded from the CCDC.
;
_cell_angle_alpha 90
_cell_angle_beta 107.77(3)
_cell_angle_gamma 90
_cell_formula_units_Z 4
_cell_length_a 8.261(3)
_cell_length_b 35.731(14)
_cell_length_c 12.403(3)
_cell_measurement_reflns_used 772
_cell_measurement_temperature 296(2)
_cell_measurement_theta_max 51.0350
_cell_measurement_theta_min 4.4670
_cell_volume 3486(2)
_computing_cell_refinement 'CrysAlisPro 1.171.38.46 (Rigaku OD, 2015)'
_computing_data_collection 'CrysAlisPro 1.171.38.46 (Rigaku OD, 2015)'
_computing_data_reduction 'CrysAlisPro 1.171.38.46 (Rigaku OD, 2015)'
_computing_molecular_graphics 'ORTEP-3 (Farrugia, 1997)'
_computing_structure_refinement 'SHELXL-2018/3 (Sheldrick, 2018)'
_computing_structure_solution 'SHELXS-97 (Sheldrick 2008)'
_diffrn_ambient_temperature 296(2)
_diffrn_measured_fraction_theta_full 0.884
_diffrn_measured_fraction_theta_max 0.874
_diffrn_measurement_device_type 'Xcalibur, Eos, Gemini'
_diffrn_measurement_method '\w scans'
_diffrn_radiation_type CuK\a
_diffrn_radiation_wavelength 1.54184
_diffrn_reflns_av_R_equivalents 0.1541
_diffrn_reflns_av_unetI/netI 0.2532
_diffrn_reflns_Laue_measured_fraction_full 0.884
_diffrn_reflns_Laue_measured_fraction_max 0.874
_diffrn_reflns_limit_h_max 10
_diffrn_reflns_limit_h_min -8
_diffrn_reflns_limit_k_max 42
_diffrn_reflns_limit_k_min -43
_diffrn_reflns_limit_l_max 15
_diffrn_reflns_limit_l_min -12
_diffrn_reflns_number 11941
_diffrn_reflns_point_group_measured_fraction_full 0.884
_diffrn_reflns_point_group_measured_fraction_max 0.874
_diffrn_reflns_theta_full 67.684
_diffrn_reflns_theta_max 70.073
_diffrn_reflns_theta_min 4.488
_exptl_absorpt_coefficient_mu 0.704
_exptl_absorpt_correction_T_max 0.952
_exptl_absorpt_correction_T_min 0.920
_exptl_absorpt_correction_type multi-scan
_exptl_absorpt_process_details
;
CrysAlisPro 1.171.38.46 (Rigaku Oxford Diffraction, 2015)
Empirical absorption correction using spherical harmonics,
 implemented in SCALE3 ABSPACK scaling algorithm.
;
_exptl_crystal_colour Colourless
_exptl_crystal_density_diffrn 1.278
_exptl_crystal_description Block
_exptl_crystal_F_000 1416
_exptl_crystal_size_max 0.120
_exptl_crystal_size_mid 0.100
_exptl_crystal_size_min 0.070
_refine_diff_density_max 0.199
_refine_diff_density_min -0.200
_refine_diff_density_rms 0.048
_refine_ls_extinction_coef 0.00122(9)
_refine_ls_extinction_expression Fc^*^=kFc[1+0.001xFc^2^\l^3^/sin(2\q)]^-1/4^
_refine_ls_extinction_method 'SHELXL-2018/3 (Sheldrick 2018)'
_refine_ls_goodness_of_fit_ref 0.858
_refine_ls_hydrogen_treatment constr
_refine_ls_matrix_type full
_refine_ls_number_parameters 458
_refine_ls_number_reflns 5788
_refine_ls_number_restraints 0
_refine_ls_restrained_S_all 0.858
_refine_ls_R_factor_all 0.2457
_refine_ls_R_factor_gt 0.0912
_refine_ls_shift/su_max 0.000
_refine_ls_shift/su_mean 0.000
_refine_ls_structure_factor_coef Fsqd
_refine_ls_weighting_details 'w=1/[\s^2^(Fo^2^)] where P=(Fo^2^+2Fc^2^)/3'
_refine_ls_weighting_scheme calc
_refine_ls_wR_factor_gt 0.1303
_refine_ls_wR_factor_ref 0.2212
_reflns_Friedel_coverage 0.000
_reflns_number_gt 1349
_reflns_number_total 5788
_reflns_threshold_expression 'I > 2\s(I)'
_cod_data_source_file c8dt05065a2.cif
_cod_data_source_block L4
_cod_depositor_comments 'Adding full bibliography for 7049668--7049673.cif.'
_cod_original_cell_volume 3486.3(19)
_cod_database_code 7049669
_shelx_shelxl_version_number 2018/3
_shelx_space_group_comment
;
The symmetry employed for this shelxl refinement is uniquely defined
by the following loop, which should always be used as a source of
symmetry information in preference to the above space-group names.
They are only intended as comments.
;
_shelx_estimated_absorpt_t_min 0.920
_shelx_estimated_absorpt_t_max 0.952

loop_
_space_group_symop_operation_xyz
'x, y, z'
'-x+1/2, y+1/2, -z+1/2'
'-x, -y, -z'
'x-1/2, -y-1/2, z-1/2'

loop_
_atom_site_label
_atom_site_type_symbol
_atom_site_fract_x
_atom_site_fract_y
_atom_site_fract_z
_atom_site_U_iso_or_equiv
_atom_site_adp_type
_atom_site_occupancy
_atom_site_site_symmetry_order
_atom_site_calc_flag
_atom_site_refinement_flags_posn
_atom_site_refinement_flags_adp
O1 O 0.7647(8) 0.53436(17) -0.0685(5) 0.0809(19) Uani 1 1 d . .
O3 O 0.5009(8) 0.41831(17) -0.0891(4) 0.086(2) Uani 1 1 d . .
O2 O 0.5686(8) 0.48024(17) -0.1890(4) 0.0795(19) Uani 1 1 d . .
O5 O 0.1090(8) 0.32982(17) 0.7968(5) 0.085(2) Uani 1 1 d . .
N1 N 0.7785(8) 0.44457(16) 0.3499(5) 0.0611(18) Uani 1 1 d . .
N3 N -0.0171(9) 0.33689(17) 0.2520(5) 0.068(2) Uani 1 1 d . .
N2 N 1.0273(8) 0.46780(16) 0.3331(5) 0.0634(19) Uani 1 1 d . .
N4 N -0.1479(9) 0.28285(18) 0.2738(5) 0.0671(19) Uani 1 1 d . .
O4 O 0.3371(9) 0.35123(19) 0.6931(5) 0.101(3) Uani 1 1 d . .
O6 O -0.1804(10) 0.2949(2) 0.6810(5) 0.101(2) Uani 1 1 d . .
C23 C 0.3405(9) 0.40565(19) 0.3012(5) 0.058(2) Uani 1 1 d . .
H28 H 0.282819 0.427561 0.306818 0.070 Uiso 1 1 calc R U
C22 C 0.2533(10) 0.3718(2) 0.2819(6) 0.057(2) Uani 1 1 d . .
C1 C 0.8592(10) 0.4608(2) 0.2817(6) 0.062(2) Uani 1 1 d . .
C2 C 0.8995(11) 0.4411(2) 0.4572(7) 0.073(3) Uani 1 1 d . .
C18 C 0.5150(10) 0.4071(2) 0.3122(6) 0.061(2) Uani 1 1 d . .
C14 C 0.6084(10) 0.4435(2) -0.0218(6) 0.066(2) Uani 1 1 d . .
C8 C 0.7833(10) 0.4664(2) 0.1584(6) 0.061(2) Uani 1 1 d . .
C10 C 0.7497(11) 0.5033(2) -0.0085(6) 0.070(2) Uani 1 1 d . .
C25 C 0.0657(10) 0.3732(2) 0.2715(6) 0.066(2) Uani 1 1 d . .
H29A H 0.052840 0.383771 0.340457 0.079 Uiso 1 1 calc R U
H29B H 0.008887 0.389725 0.209547 0.079 Uiso 1 1 calc R U
C9 C 0.8159(10) 0.4991(2) 0.1079(6) 0.069(2) Uani 1 1 d . .
H11 H 0.881455 0.518031 0.151733 0.082 Uiso 1 1 calc R U
C7 C 1.0440(11) 0.4561(2) 0.4467(7) 0.065(2) Uani 1 1 d . .
C19 C 0.5937(11) 0.3734(2) 0.3041(6) 0.067(2) Uani 1 1 d . .
H26 H 0.709973 0.373452 0.313993 0.081 Uiso 1 1 calc R U
C33 C -0.0079(11) 0.3162(2) 0.4483(6) 0.064(2) Uani 1 1 d . .
C16 C 0.6746(10) 0.4390(2) 0.0960(6) 0.070(3) Uani 1 1 d . .
H15 H 0.646466 0.418145 0.131560 0.084 Uiso 1 1 calc R U
C12 C 0.6391(10) 0.4759(2) -0.0722(6) 0.064(2) Uani 1 1 d . .
C17 C 0.5942(9) 0.4450(2) 0.3307(6) 0.065(2) Uani 1 1 d . .
H22A H 0.541172 0.460487 0.265156 0.078 Uiso 1 1 calc R U
H22B H 0.571589 0.456460 0.395626 0.078 Uiso 1 1 calc R U
C20 C 0.5077(10) 0.3398(2) 0.2819(7) 0.076(3) Uani 1 1 d . .
H25 H 0.565000 0.317992 0.274914 0.091 Uiso 1 1 calc R U
C32 C -0.0550(11) 0.3113(2) 0.3237(7) 0.065(2) Uani 1 1 d . .
C21 C 0.3342(11) 0.3387(2) 0.2701(7) 0.076(3) Uani 1 1 d . .
H24 H 0.274231 0.316304 0.254739 0.091 Uiso 1 1 calc R U
C31 C -0.1718(11) 0.2891(2) 0.1572(7) 0.072(3) Uani 1 1 d . .
C37 C 0.0735(14) 0.3240(2) 0.6813(6) 0.082(3) Uani 1 1 d . .
C34 C -0.1175(12) 0.3032(2) 0.5019(6) 0.076(3) Uani 1 1 d . .
H40 H -0.219121 0.291972 0.460818 0.092 Uiso 1 1 calc R U
C26 C -0.0933(11) 0.3223(2) 0.1426(7) 0.072(3) Uani 1 1 d . .
C11 C 0.8842(11) 0.5618(2) -0.0090(7) 0.090(3) Uani 1 1 d . .
H17A H 0.894593 0.580946 -0.060756 0.135 Uiso 1 1 calc R U
H17B H 0.992840 0.550143 0.024155 0.135 Uiso 1 1 calc R U
H17C H 0.845738 0.572684 0.049520 0.135 Uiso 1 1 calc R U
C27 C -0.0958(13) 0.3352(3) 0.0351(7) 0.090(3) Uani 1 1 d . .
H36 H -0.040199 0.356962 0.025565 0.108 Uiso 1 1 calc R U
C6 C 1.1981(12) 0.4571(3) 0.5414(8) 0.092(4) Uani 1 1 d . .
H7 H 1.299773 0.466754 0.535858 0.110 Uiso 1 1 calc R U
C35 C -0.0759(13) 0.3069(3) 0.6193(7) 0.079(3) Uani 1 1 d . .
C39 C 0.1843(13) 0.3364(2) 0.6253(7) 0.076(3) Uani 1 1 d . .
C41 C 0.1492(11) 0.3331(2) 0.5075(6) 0.074(3) Uani 1 1 d . .
H44 H 0.224863 0.341456 0.470549 0.089 Uiso 1 1 calc R U
C4 C 1.0343(12) 0.4275(3) 0.6495(6) 0.084(3) Uani 1 1 d . .
H5 H 1.034768 0.417488 0.718824 0.101 Uiso 1 1 calc R U
C13 C 0.6781(12) 0.4699(3) -0.2547(7) 0.096(3) Uani 1 1 d . .
H21A H 0.615318 0.470791 -0.333769 0.143 Uiso 1 1 calc R U
H21B H 0.720051 0.444977 -0.234815 0.143 Uiso 1 1 calc R U
H21C H 0.771963 0.487013 -0.239318 0.143 Uiso 1 1 calc R U
C28 C -0.1874(13) 0.3132(3) -0.0571(7) 0.096(4) Uani 1 1 d . .
H35 H -0.193771 0.320407 -0.130284 0.115 Uiso 1 1 calc R U
C15 C 0.4649(12) 0.3850(2) -0.0405(7) 0.095(4) Uani 1 1 d . .
H19A H 0.387167 0.370138 -0.097813 0.143 Uiso 1 1 calc R U
H19B H 0.414588 0.390940 0.017679 0.143 Uiso 1 1 calc R U
H19C H 0.568226 0.371289 -0.008323 0.143 Uiso 1 1 calc R U
C3 C 0.8832(13) 0.4265(3) 0.5592(7) 0.089(3) Uani 1 1 d . .
H4 H 0.781643 0.417048 0.565752 0.107 Uiso 1 1 calc R U
C30 C -0.2659(12) 0.2684(3) 0.0651(7) 0.088(3) Uani 1 1 d . .
H33 H -0.324857 0.246998 0.073939 0.105 Uiso 1 1 calc R U
C5 C 1.1823(13) 0.4427(3) 0.6395(8) 0.090(3) Uani 1 1 d . .
H6 H 1.277136 0.443100 0.703466 0.108 Uiso 1 1 calc R U
C29 C -0.2678(15) 0.2810(3) -0.0403(8) 0.111(4) Uani 1 1 d . .
H34 H -0.326592 0.267027 -0.103367 0.133 Uiso 1 1 calc R U
C38 C 0.1964(13) 0.2984(3) 0.8645(7) 0.109(4) Uani 1 1 d . .
H48A H 0.294184 0.291892 0.842013 0.163 Uiso 1 1 calc R U
H48B H 0.120883 0.277371 0.853094 0.163 Uiso 1 1 calc R U
H48C H 0.231979 0.305283 0.943086 0.163 Uiso 1 1 calc R U
C40 C 0.4573(12) 0.3652(3) 0.6435(8) 0.109(4) Uani 1 1 d . .
H46A H 0.492347 0.345493 0.603030 0.163 Uiso 1 1 calc R U
H46B H 0.554238 0.374600 0.701650 0.163 Uiso 1 1 calc R U
H46C H 0.407033 0.385081 0.592066 0.163 Uiso 1 1 calc R U
C36 C -0.3185(14) 0.2704(3) 0.6266(8) 0.129(5) Uani 1 1 d . .
H50A H -0.396112 0.283067 0.563566 0.193 Uiso 1 1 calc R U
H50B H -0.376781 0.263280 0.679639 0.193 Uiso 1 1 calc R U
H50C H -0.275258 0.248438 0.600265 0.193 Uiso 1 1 calc R U

loop_
_atom_site_aniso_label
_atom_site_aniso_U_11
_atom_site_aniso_U_22
_atom_site_aniso_U_33
_atom_site_aniso_U_23
_atom_site_aniso_U_13
_atom_site_aniso_U_12
O1 0.092(5) 0.071(4) 0.074(3) 0.007(3) 0.019(3) -0.008(3)
O3 0.102(5) 0.071(4) 0.069(3) -0.010(3) 0.003(4) -0.013(3)
O2 0.079(4) 0.086(4) 0.062(3) 0.003(3) 0.003(3) 0.012(3)
O5 0.104(5) 0.075(4) 0.069(3) -0.006(3) 0.015(4) -0.002(3)
N1 0.066(4) 0.050(4) 0.058(3) 0.000(3) 0.005(3) 0.002(3)
N3 0.070(5) 0.048(4) 0.077(4) -0.005(3) 0.009(4) -0.003(3)
N2 0.065(4) 0.051(3) 0.071(4) -0.006(3) 0.016(4) -0.005(3)
N4 0.079(5) 0.054(4) 0.067(4) -0.001(3) 0.021(4) -0.009(3)
O4 0.109(6) 0.094(5) 0.081(4) -0.010(3) -0.001(4) -0.025(4)
O6 0.121(6) 0.107(6) 0.075(4) -0.001(4) 0.030(4) -0.017(5)
C23 0.072(5) 0.046(4) 0.058(4) 0.002(3) 0.023(4) 0.003(4)
C22 0.058(5) 0.050(4) 0.055(4) 0.008(3) 0.005(4) -0.002(3)
C1 0.061(5) 0.058(4) 0.054(4) 0.008(3) -0.001(4) -0.001(4)
C2 0.073(6) 0.057(5) 0.071(5) -0.001(4) -0.005(5) 0.000(4)
C18 0.065(5) 0.047(4) 0.066(4) 0.003(3) 0.013(4) -0.001(3)
C14 0.078(6) 0.051(4) 0.065(4) -0.003(3) 0.016(4) -0.007(4)
C8 0.069(5) 0.050(4) 0.060(4) 0.001(3) 0.011(4) 0.000(4)
C10 0.078(6) 0.051(5) 0.072(5) 0.001(4) 0.012(5) -0.001(4)
C25 0.066(5) 0.047(4) 0.080(5) 0.001(4) 0.016(4) -0.007(4)
C9 0.082(6) 0.061(5) 0.055(4) 0.000(3) 0.008(4) -0.006(4)
C7 0.073(6) 0.043(4) 0.074(5) -0.006(3) 0.015(5) -0.008(4)
C19 0.070(5) 0.046(4) 0.089(5) -0.001(4) 0.029(5) 0.002(4)
C33 0.070(6) 0.059(5) 0.056(4) -0.005(3) 0.008(4) -0.009(4)
C16 0.085(6) 0.052(5) 0.061(4) -0.002(3) 0.005(5) -0.005(4)
C12 0.062(5) 0.054(4) 0.068(4) 0.003(3) 0.007(4) -0.001(4)
C17 0.058(5) 0.064(5) 0.071(5) 0.003(4) 0.018(4) -0.006(4)
C20 0.066(5) 0.048(4) 0.103(6) 0.004(4) 0.010(5) 0.007(4)
C32 0.071(6) 0.048(4) 0.074(5) -0.007(4) 0.021(4) -0.004(4)
C21 0.077(6) 0.053(5) 0.088(6) -0.005(4) 0.010(5) -0.007(4)
C31 0.082(6) 0.056(5) 0.070(5) -0.009(4) 0.010(5) -0.010(4)
C37 0.119(9) 0.060(5) 0.054(4) -0.001(4) 0.006(5) 0.005(5)
C34 0.088(7) 0.059(5) 0.067(5) 0.001(4) 0.003(5) -0.005(4)
C26 0.077(6) 0.057(5) 0.075(5) -0.012(4) 0.013(5) -0.001(4)
C11 0.102(8) 0.068(6) 0.093(6) 0.013(5) 0.020(6) -0.018(5)
C27 0.117(9) 0.076(6) 0.076(5) -0.003(5) 0.028(6) -0.016(6)
C6 0.075(6) 0.082(6) 0.088(6) -0.011(5) -0.020(6) 0.001(5)
C35 0.099(8) 0.068(6) 0.070(5) -0.003(4) 0.024(5) -0.001(5)
C39 0.096(7) 0.063(5) 0.061(4) -0.005(4) 0.011(5) 0.000(5)
C41 0.083(6) 0.055(5) 0.071(5) 0.004(4) 0.007(5) -0.007(4)
C4 0.103(8) 0.090(7) 0.047(4) 0.000(4) 0.005(5) 0.014(6)
C13 0.102(8) 0.117(9) 0.068(5) -0.013(5) 0.027(6) 0.010(7)
C28 0.120(10) 0.101(8) 0.069(5) -0.012(5) 0.030(6) 0.000(7)
C15 0.105(8) 0.078(7) 0.083(6) -0.008(5) -0.001(6) -0.020(6)
C3 0.096(8) 0.089(7) 0.076(5) 0.008(5) 0.017(6) 0.002(6)
C30 0.105(8) 0.067(6) 0.088(6) -0.015(5) 0.024(6) -0.004(5)
C5 0.094(8) 0.079(7) 0.081(6) -0.018(5) 0.001(6) 0.010(6)
C29 0.125(10) 0.117(10) 0.079(6) -0.020(6) 0.012(7) -0.044(8)
C38 0.146(11) 0.100(8) 0.074(6) -0.005(5) 0.024(6) 0.031(7)
C40 0.089(8) 0.100(8) 0.120(9) -0.011(7) 0.006(7) -0.033(7)
C36 0.163(12) 0.139(11) 0.106(8) -0.023(7) 0.075(8) -0.088(9)

loop_
_atom_type_symbol
_atom_type_description
_atom_type_scat_dispersion_real
_atom_type_scat_dispersion_imag
_atom_type_scat_source
C C 0.0181 0.0091 'International Tables Vol C Tables 4.2.6.8 and 6.1.1.4'
H H 0.0000 0.0000 'International Tables Vol C Tables 4.2.6.8 and 6.1.1.4'
N N 0.0311 0.0180 'International Tables Vol C Tables 4.2.6.8 and 6.1.1.4'
O O 0.0492 0.0322 'International Tables Vol C Tables 4.2.6.8 and 6.1.1.4'

loop_
_geom_angle_atom_site_label_1
_geom_angle_atom_site_label_2
_geom_angle_atom_site_label_3
_geom_angle
C10 O1 C11 116.1(6)
C14 O3 C15 118.8(6)
C12 O2 C13 115.1(6)
C37 O5 C38 113.1(7)
C1 N1 C2 106.5(7)
C1 N1 C17 125.3(6)
C2 N1 C17 123.9(8)
C32 N3 C26 104.6(6)
C32 N3 C25 132.4(7)
C26 N3 C25 122.7(7)
C1 N2 C7 100.7(7)
C32 N4 C31 103.8(7)
C39 O4 C40 120.1(8)
C35 O6 C36 118.1(7)
C22 C23 C18 120.6(7)
C22 C23 H28 119.7
C18 C23 H28 119.7
C21 C22 C23 121.2(8)
C21 C22 C25 122.2(7)
C23 C22 C25 116.6(7)
N1 C1 N2 114.3(6)
N1 C1 C8 124.7(7)
N2 C1 C8 120.6(8)
C7 C2 N1 105.6(8)
C7 C2 C3 124.2(8)
N1 C2 C3 130.2(9)
C19 C18 C23 116.8(7)
C19 C18 C17 127.3(8)
C23 C18 C17 115.9(7)
O3 C14 C12 117.1(7)
O3 C14 C16 122.5(8)
C12 C14 C16 120.2(7)
C9 C8 C16 121.4(7)
C9 C8 C1 120.1(7)
C16 C8 C1 118.5(7)
O1 C10 C9 125.7(7)
O1 C10 C12 114.3(7)
C9 C10 C12 119.5(8)
N3 C25 C22 113.7(7)
N3 C25 H29A 108.8
C22 C25 H29A 108.8
N3 C25 H29B 108.8
C22 C25 H29B 108.8
H29A C25 H29B 107.7
C10 C9 C8 119.4(7)
C10 C9 H11 120.3
C8 C9 H11 120.3
C2 C7 N2 112.8(7)
C2 C7 C6 121.1(9)
N2 C7 C6 126.0(9)
C20 C19 C18 123.0(9)
C20 C19 H26 118.5
C18 C19 H26 118.5
C34 C33 C41 122.3(8)
C34 C33 C32 117.8(7)
C41 C33 C32 119.9(9)
C8 C16 C14 118.5(8)
C8 C16 H15 120.8
C14 C16 H15 120.8
C14 C12 O2 119.2(7)
C14 C12 C10 120.6(7)
O2 C12 C10 120.0(7)
N1 C17 C18 113.5(7)
N1 C17 H22A 108.9
C18 C17 H22A 108.9
N1 C17 H22B 108.9
C18 C17 H22B 108.9
H22A C17 H22B 107.7
C19 C20 C21 119.7(8)
C19 C20 H25 120.1
C21 C20 H25 120.1
N4 C32 N3 115.2(7)
N4 C32 C33 120.9(8)
N3 C32 C33 123.7(7)
C22 C21 C20 118.5(8)
C22 C21 H24 120.7
C20 C21 H24 120.7
C30 C31 C26 121.1(9)
C30 C31 N4 128.8(9)
C26 C31 N4 110.0(7)
C39 C37 C35 118.6(8)
C39 C37 O5 120.5(8)
C35 C37 O5 120.9(10)
C33 C34 C35 119.3(8)
C33 C34 H40 120.3
C35 C34 H40 120.3
C31 C26 C27 122.1(8)
C31 C26 N3 106.3(8)
C27 C26 N3 131.7(8)
O1 C11 H17A 109.5
O1 C11 H17B 109.5
H17A C11 H17B 109.5
O1 C11 H17C 109.5
H17A C11 H17C 109.5
H17B C11 H17C 109.5
C28 C27 C26 116.0(9)
C28 C27 H36 122.0
C26 C27 H36 122.0
C5 C6 C7 114.6(10)
C5 C6 H7 122.7
C7 C6 H7 122.7
C37 C35 O6 115.5(8)
C37 C35 C34 121.1(10)
O6 C35 C34 123.4(9)
C37 C39 O4 115.9(8)
C37 C39 C41 122.5(9)
O4 C39 C41 121.5(10)
C39 C41 C33 116.2(9)
C39 C41 H44 121.9
C33 C41 H44 121.9
C5 C4 C3 122.5(9)
C5 C4 H5 118.7
C3 C4 H5 118.7
O2 C13 H21A 109.5
O2 C13 H21B 109.5
H21A C13 H21B 109.5
O2 C13 H21C 109.5
H21A C13 H21C 109.5
H21B C13 H21C 109.5
C29 C28 C27 120.7(9)
C29 C28 H35 119.7
C27 C28 H35 119.7
O3 C15 H19A 109.5
O3 C15 H19B 109.5
H19A C15 H19B 109.5
O3 C15 H19C 109.5
H19A C15 H19C 109.5
H19B C15 H19C 109.5
C4 C3 C2 113.6(10)
C4 C3 H4 123.2
C2 C3 H4 123.2
C29 C30 C31 116.7(10)
C29 C30 H33 121.7
C31 C30 H33 121.7
C6 C5 C4 124.0(9)
C6 C5 H6 118.0
C4 C5 H6 118.0
C28 C29 C30 123.4(9)
C28 C29 H34 118.3
C30 C29 H34 118.3
O5 C38 H48A 109.5
O5 C38 H48B 109.5
H48A C38 H48B 109.5
O5 C38 H48C 109.5
H48A C38 H48C 109.5
H48B C38 H48C 109.5
O4 C40 H46A 109.5
O4 C40 H46B 109.5
H46A C40 H46B 109.5
O4 C40 H46C 109.5
H46A C40 H46C 109.5
H46B C40 H46C 109.5
O6 C36 H50A 109.5
O6 C36 H50B 109.5
H50A C36 H50B 109.5
O6 C36 H50C 109.5
H50A C36 H50C 109.5
H50B C36 H50C 109.5

loop_
_geom_bond_atom_site_label_1
_geom_bond_atom_site_label_2
_geom_bond_distance
O1 C10 1.362(9)
O1 C11 1.426(8)
O3 C14 1.358(8)
O3 C15 1.405(10)
O2 C12 1.395(8)
O2 C13 1.438(10)
O5 C37 1.387(9)
O5 C38 1.454(9)
N1 C1 1.357(10)
N1 C2 1.405(8)
N1 C17 1.467(9)
N3 C32 1.376(10)
N3 C26 1.410(9)
N3 C25 1.451(8)
N2 C1 1.363(9)
N2 C7 1.435(10)
N4 C32 1.310(9)
N4 C31 1.416(9)
O4 C39 1.390(10)
O4 C40 1.410(11)
O6 C35 1.385(12)
O6 C36 1.432(9)
C23 C22 1.392(9)
C23 C18 1.407(10)
C23 H28 0.9300
C22 C21 1.386(10)
C22 C25 1.516(10)
C1 C8 1.479(9)
C2 C7 1.350(12)
C2 C3 1.414(12)
C18 C19 1.387(10)
C18 C17 1.493(9)
C14 C12 1.377(10)
C14 C16 1.404(9)
C8 C9 1.391(10)
C8 C16 1.394(9)
C10 C9 1.387(9)
C10 C12 1.406(10)
C25 H29A 0.9700
C25 H29B 0.9700
C9 H11 0.9300
C7 C6 1.445(9)
C19 C20 1.379(10)
C19 H26 0.9300
C33 C34 1.358(12)
C33 C41 1.416(10)
C33 C32 1.484(10)
C16 H15 0.9300
C17 H22A 0.9700
C17 H22B 0.9700
C20 C21 1.396(11)
C20 H25 0.9300
C21 H24 0.9300
C31 C30 1.383(9)
C31 C26 1.390(11)
C37 C39 1.380(14)
C37 C35 1.382(12)
C34 C35 1.396(10)
C34 H40 0.9300
C26 C27 1.405(11)
C11 H17A 0.9600
C11 H17B 0.9600
C11 H17C 0.9600
C27 C28 1.404(10)
C27 H36 0.9300
C6 C5 1.364(13)
C6 H7 0.9300
C39 C41 1.406(11)
C41 H44 0.9300
C4 C5 1.377(13)
C4 C3 1.400(10)
C4 H5 0.9300
C13 H21A 0.9600
C13 H21B 0.9600
C13 H21C 0.9600
C28 C29 1.374(13)
C28 H35 0.9300
C15 H19A 0.9600
C15 H19B 0.9600
C15 H19C 0.9600
C3 H4 0.9300
C30 C29 1.379(12)
C30 H33 0.9300
C5 H6 0.9300
C29 H34 0.9300
C38 H48A 0.9600
C38 H48B 0.9600
C38 H48C 0.9600
C40 H46A 0.9600
C40 H46B 0.9600
C40 H46C 0.9600
C36 H50A 0.9600
C36 H50B 0.9600
C36 H50C 0.9600
